data_7712885
loop_
_publ_author_name
'Tomat, Elisa'
'Curtis, Clayton J.'
'Astashkin, Andrei V.'
'Conradie, Jeanet'
'Ghosh, Abhik'

_publ_section_title
;
 Multicenter interactions and ligand field effects in platinum(ii)
 tripyrrindione radicals
;
_journal_name_full 'Dalton Transactions'
_journal_paper_doi 10.1039/D3DT00894K
_journal_year 2023
_chemical_formula_moiety 'C24 H30 N3 O3 Pt'
_chemical_formula_sum 'C24 H30 N3 O3 Pt'
_chemical_formula_weight 603.60
_space_group_crystal_system monoclinic
_space_group_IT_number 14
_space_group_name_Hall '-P 2yn'
_space_group_name_H-M_alt 'P 1 21/n 1'
_atom_sites_solution_hydrogens mixed
_atom_sites_solution_primary dual
_audit_creation_date 2022-06-14
_audit_creation_method
;
Olex2 1.3
(compiled 2020.11.12 svn.r5f609507 for OlexSys, GUI svn.r6408)
;
_audit_update_record
;
2022-06-27 deposited with the CCDC.	2023-04-20 downloaded from the CCDC.
;
_cell_angle_alpha 90
_cell_angle_beta 111.249(8)
_cell_angle_gamma 90
_cell_formula_units_Z 4
_cell_length_a 10.982(2)
_cell_length_b 14.662(4)
_cell_length_c 14.409(3)
_cell_measurement_reflns_used 9303
_cell_measurement_temperature 101.38
_cell_measurement_theta_max 26.82
_cell_measurement_theta_min 2.43
_cell_volume 2162.4(8)
_computing_cell_refinement 'SAINT v8.34A (Bruker, 2013)'
_computing_data_reduction 'SAINT v8.34A (Bruker, 2013)'
_computing_molecular_graphics 'Olex2 1.3 (Dolomanov et al., 2009)'
_computing_publication_material 'Olex2 1.3 (Dolomanov et al., 2009)'
_computing_structure_refinement 'SHELXL 2018/3 (Sheldrick, 2015)'
_computing_structure_solution 'ShelXT (Sheldrick, 2015)'
_diffrn_ambient_temperature 101.38
_diffrn_measured_fraction_theta_full 1.000
_diffrn_measured_fraction_theta_max 0.998
_diffrn_measurement_device_type 'Bruker APEX-II CCD'
_diffrn_measurement_method '\f and \w scans'
_diffrn_radiation_type MoK\a
_diffrn_radiation_wavelength 0.71073
_diffrn_reflns_av_R_equivalents 0.0461
_diffrn_reflns_av_unetI/netI 0.0344
_diffrn_reflns_Laue_measured_fraction_full 1.000
_diffrn_reflns_Laue_measured_fraction_max 0.998
_diffrn_reflns_limit_h_max 13
_diffrn_reflns_limit_h_min -13
_diffrn_reflns_limit_k_max 18
_diffrn_reflns_limit_k_min -18
_diffrn_reflns_limit_l_max 18
_diffrn_reflns_limit_l_min -16
_diffrn_reflns_number 25443
_diffrn_reflns_point_group_measured_fraction_full 1.000
_diffrn_reflns_point_group_measured_fraction_max 0.998
_diffrn_reflns_theta_full 25.242
_diffrn_reflns_theta_max 26.857
_diffrn_reflns_theta_min 2.018
_diffrn_source_current 30.0
_diffrn_source_power 1.5
_diffrn_source_voltage 50.0
_diffrn_standards_number 0
_exptl_absorpt_coefficient_mu 6.521
_exptl_absorpt_correction_T_max 0.7454
_exptl_absorpt_correction_T_min 0.5261
_exptl_absorpt_correction_type multi-scan
_exptl_absorpt_process_details
'SADABS-2014/5 (Bruker,2014/5) was used for absorption correction. wR2(int) was 0.0996 before and 0.0542 after correction. The Ratio of minimum to maximum transmission is 0.7058. The \l/2 correction factor is 0.00150.'
_exptl_crystal_colour 'metallic red'
_exptl_crystal_colour_lustre metallic
_exptl_crystal_colour_primary red
_exptl_crystal_density_diffrn 1.854
_exptl_crystal_description plank
_exptl_crystal_F_000 1188
_exptl_crystal_size_max 0.367
_exptl_crystal_size_mid 0.123
_exptl_crystal_size_min 0.085
_refine_diff_density_max 1.209
_refine_diff_density_min -0.908
_refine_diff_density_rms 0.131
_refine_ls_extinction_method none
_refine_ls_goodness_of_fit_ref 1.024
_refine_ls_hydrogen_treatment mixed
_refine_ls_matrix_type full
_refine_ls_number_parameters 294
_refine_ls_number_reflns 4645
_refine_ls_number_restraints 0
_refine_ls_restrained_S_all 1.024
_refine_ls_R_factor_all 0.0280
_refine_ls_R_factor_gt 0.0217
_refine_ls_shift/su_max 0.001
_refine_ls_shift/su_mean 0.000
_refine_ls_structure_factor_coef Fsqd
_refine_ls_weighting_details 'w=1/[\s^2^(Fo^2^)+(0.0251P)^2^+0.9479P] where P=(Fo^2^+2Fc^2^)/3'
_refine_ls_weighting_scheme calc
_refine_ls_wR_factor_gt 0.0504
_refine_ls_wR_factor_ref 0.0531
_reflns_Friedel_coverage 0.000
_reflns_number_gt 4061
_reflns_number_total 4645
_reflns_threshold_expression 'I > 2\s(I)'
_cod_data_source_file d3dt00894k2.cif
_cod_data_source_block mo_pttd2h2o_0m
_cod_original_cell_volume 2162.4(9)
_cod_database_code 7712885
_shelx_shelxl_version_number 2018/3
_shelx_space_group_comment
;
The symmetry employed for this shelxl refinement is uniquely defined
by the following loop, which should always be used as a source of
symmetry information in preference to the above space-group names.
They are only intended as comments.
;
_olex2_refinement_description
;
1. Fixed Uiso
 At 1.2 times of:
  All C(H) groups, All C(H,H) groups
 At 1.5 times of:
  All C(H,H,H) groups
2.a Secondary CH2 refined with riding coordinates:
 C20(H20A,H20B), C15(H15A,H15B), C18(H18A,H18B), C23(H23A,H23B)
2.b Aromatic/amide H refined with riding coordinates:
 C10(H10), C5(H5)
2.c Idealised Me refined as rotating group:
 C22(H22A,H22B,H22C), C16(H16A,H16B,H16C), C19(H19A,H19B,H19C), C17(H17A,H17B,
 H17C), C24(H24A,H24B,H24C), C21(H21A,H21B,H21C)
;
_olex2_submission_special_instructions 'No special instructions were received'

loop_
_space_group_symop_operation_xyz
'x, y, z'
'-x+1/2, y+1/2, -z+1/2'
'-x, -y, -z'
'x-1/2, -y-1/2, z-1/2'

loop_
_atom_site_label
_atom_site_type_symbol
_atom_site_fract_x
_atom_site_fract_y
_atom_site_fract_z
_atom_site_U_iso_or_equiv
_atom_site_adp_type
_atom_site_occupancy
_atom_site_site_symmetry_order
_atom_site_calc_flag
_atom_site_refinement_flags_posn
_atom_site_refinement_flags_adp
_atom_site_refinement_flags_occupancy
_atom_site_disorder_assembly
_atom_site_disorder_group
Pt1 Pt 0.30495(2) 0.52793(2) 0.37112(2) 0.01044(5) Uani 1 1 d . . . . .
O3 O 0.1121(2) 0.54112(17) 0.3502(2) 0.0182(5) Uani 1 1 d . . . . .
O1 O 0.1188(2) 0.71016(16) 0.37703(19) 0.0187(5) Uani 1 1 d . . . . .
N1 N 0.3165(2) 0.66364(19) 0.3659(2) 0.0122(6) Uani 1 1 d . . . . .
O2 O 0.0823(2) 0.38027(15) 0.39756(19) 0.0174(5) Uani 1 1 d . . . . .
N3 N 0.2877(3) 0.39295(18) 0.3845(2) 0.0125(6) Uani 1 1 d . . . . .
N2 N 0.4855(3) 0.51403(18) 0.3756(2) 0.0127(6) Uani 1 1 d . . . . .
C14 C 0.1830(3) 0.3454(2) 0.3921(2) 0.0136(7) Uani 1 1 d . . . . .
C3 C 0.3959(3) 0.8108(2) 0.3626(2) 0.0146(7) Uani 1 1 d . . . . .
C4 C 0.4232(3) 0.7127(2) 0.3646(3) 0.0146(7) Uani 1 1 d . . . . .
C10 C 0.4994(3) 0.3471(2) 0.3824(2) 0.0131(7) Uani 1 1 d . . . . .
H10 H 0.554221 0.296463 0.384229 0.016 Uiso 1 1 calc R U . . .
C7 C 0.6880(3) 0.5435(2) 0.3684(3) 0.0157(7) Uani 1 1 d . . . . .
C2 C 0.2768(3) 0.8202(2) 0.3681(2) 0.0150(7) Uani 1 1 d . . . . .
C13 C 0.2072(3) 0.2466(2) 0.3918(2) 0.0143(7) Uani 1 1 d . . . . .
C9 C 0.5508(3) 0.4339(2) 0.3791(2) 0.0137(7) Uani 1 1 d . . . . .
C6 C 0.5676(3) 0.5826(2) 0.3698(2) 0.0128(6) Uani 1 1 d . . . . .
C1 C 0.2265(3) 0.7276(2) 0.3711(2) 0.0147(7) Uani 1 1 d . . . . .
C11 C 0.3779(3) 0.3282(2) 0.3832(2) 0.0115(6) Uani 1 1 d . . . . .
C12 C 0.3261(3) 0.2365(2) 0.3862(2) 0.0139(7) Uani 1 1 d . . . . .
C20 C 0.7746(3) 0.3804(2) 0.3762(3) 0.0182(7) Uani 1 1 d . . . . .
H20A H 0.775711 0.332542 0.424957 0.022 Uiso 1 1 calc R U . . .
H20B H 0.862702 0.408162 0.398005 0.022 Uiso 1 1 calc R U . . .
C22 C 0.3979(3) 0.1515(2) 0.3807(3) 0.0162(7) Uani 1 1 d . . . . .
H22A H 0.347370 0.098254 0.386799 0.024 Uiso 1 1 calc R U . . .
H22B H 0.483313 0.151136 0.435027 0.024 Uiso 1 1 calc R U . . .
H22C H 0.410153 0.149287 0.316678 0.024 Uiso 1 1 calc R U . . .
C15 C 0.2010(3) 0.9026(2) 0.3748(3) 0.0172(7) Uani 1 1 d . . . . .
H15A H 0.106406 0.889807 0.342466 0.021 Uiso 1 1 calc R U . . .
H15B H 0.222813 0.953676 0.338625 0.021 Uiso 1 1 calc R U . . .
C18 C 0.7993(3) 0.5960(2) 0.3572(3) 0.0173(7) Uani 1 1 d . . . . .
H18A H 0.882877 0.569605 0.401995 0.021 Uiso 1 1 calc R U . . .
H18B H 0.795285 0.660047 0.377636 0.021 Uiso 1 1 calc R U . . .
C8 C 0.6777(3) 0.4518(2) 0.3755(3) 0.0152(7) Uani 1 1 d . . . . .
C16 C 0.2308(4) 0.9304(2) 0.4827(3) 0.0229(8) Uani 1 1 d . . . . .
H16A H 0.172826 0.980425 0.485047 0.034 Uiso 1 1 calc R U . . .
H16B H 0.321889 0.950449 0.512367 0.034 Uiso 1 1 calc R U . . .
H16C H 0.216821 0.878124 0.520067 0.034 Uiso 1 1 calc R U . . .
C5 C 0.5379(3) 0.6751(2) 0.3650(2) 0.0139(7) Uani 1 1 d . . . . .
H5 H 0.603040 0.716200 0.361638 0.017 Uiso 1 1 calc R U . . .
C19 C 0.7959(3) 0.5942(2) 0.2498(3) 0.0210(8) Uani 1 1 d . . . . .
H19A H 0.711040 0.616598 0.204617 0.031 Uiso 1 1 calc R U . . .
H19B H 0.809123 0.531597 0.231616 0.031 Uiso 1 1 calc R U . . .
H19C H 0.865480 0.633377 0.244553 0.031 Uiso 1 1 calc R U . . .
C23 C 0.1080(3) 0.1781(2) 0.3942(3) 0.0178(7) Uani 1 1 d . . . . .
H23A H 0.132882 0.117614 0.376141 0.021 Uiso 1 1 calc R U . . .
H23B H 0.022354 0.194633 0.343388 0.021 Uiso 1 1 calc R U . . .
C17 C 0.4889(3) 0.8832(2) 0.3571(3) 0.0182(7) Uani 1 1 d . . . . .
H17A H 0.569184 0.879625 0.416173 0.027 Uiso 1 1 calc R U . . .
H17B H 0.448624 0.943262 0.354450 0.027 Uiso 1 1 calc R U . . .
H17C H 0.509814 0.874162 0.297176 0.027 Uiso 1 1 calc R U . . .
C24 C 0.0933(4) 0.1707(2) 0.4953(3) 0.0247(8) Uani 1 1 d . . . . .
H24A H 0.032896 0.121026 0.493594 0.037 Uiso 1 1 calc R U . . .
H24B H 0.058859 0.228250 0.510327 0.037 Uiso 1 1 calc R U . . .
H24C H 0.178732 0.158256 0.546826 0.037 Uiso 1 1 calc R U . . .
C21 C 0.7435(4) 0.3366(2) 0.2735(3) 0.0250(8) Uani 1 1 d . . . . .
H21A H 0.746753 0.383224 0.225762 0.037 Uiso 1 1 calc R U . . .
H21B H 0.655955 0.309615 0.251327 0.037 Uiso 1 1 calc R U . . .
H21C H 0.807942 0.288953 0.277945 0.037 Uiso 1 1 calc R U . . .
H3A H 0.096(5) 0.496(4) 0.382(4) 0.055(16) Uiso 1 1 d . . . . .
H3B H 0.103(5) 0.598(4) 0.373(4) 0.061(17) Uiso 1 1 d . . . . .

loop_
_atom_site_aniso_label
_atom_site_aniso_U_11
_atom_site_aniso_U_22
_atom_site_aniso_U_33
_atom_site_aniso_U_23
_atom_site_aniso_U_13
_atom_site_aniso_U_12
Pt1 0.00869(7) 0.01150(7) 0.01259(8) -0.00001(5) 0.00563(5) 0.00055(5)
O3 0.0142(13) 0.0151(12) 0.0282(15) 0.0016(11) 0.0112(11) 0.0026(10)
O1 0.0148(13) 0.0173(12) 0.0282(15) 0.0000(10) 0.0130(11) 0.0006(9)
N1 0.0078(13) 0.0162(14) 0.0139(14) -0.0011(11) 0.0056(11) 0.0012(10)
O2 0.0131(12) 0.0183(11) 0.0248(14) 0.0024(10) 0.0117(11) -0.0001(9)
N3 0.0103(14) 0.0147(13) 0.0133(15) 0.0009(11) 0.0053(11) -0.0020(10)
N2 0.0127(15) 0.0153(14) 0.0110(14) -0.0001(11) 0.0054(12) -0.0005(11)
C14 0.0128(16) 0.0158(16) 0.0129(17) 0.0006(13) 0.0054(13) -0.0008(13)
C3 0.0169(17) 0.0157(16) 0.0122(17) -0.0004(13) 0.0063(14) 0.0017(13)
C4 0.0134(17) 0.0163(16) 0.0143(17) -0.0028(13) 0.0054(14) -0.0027(13)
C10 0.0123(16) 0.0134(15) 0.0149(17) 0.0023(13) 0.0066(14) 0.0053(12)
C7 0.0130(17) 0.0229(17) 0.0117(17) -0.0030(13) 0.0051(14) -0.0008(13)
C2 0.0166(17) 0.0170(16) 0.0111(17) 0.0005(13) 0.0047(14) -0.0006(13)
C13 0.0140(17) 0.0165(16) 0.0134(17) 0.0013(13) 0.0063(13) -0.0024(13)
C9 0.0133(17) 0.0186(16) 0.0083(16) -0.0003(13) 0.0028(13) 0.0024(13)
C6 0.0108(16) 0.0194(16) 0.0093(16) -0.0015(13) 0.0050(13) -0.0045(13)
C1 0.0187(18) 0.0137(16) 0.0119(17) -0.0003(13) 0.0056(14) 0.0030(13)
C11 0.0110(16) 0.0154(15) 0.0074(16) -0.0015(12) 0.0025(13) 0.0007(12)
C12 0.0184(18) 0.0134(15) 0.0073(16) 0.0009(12) 0.0018(14) 0.0003(13)
C20 0.0128(17) 0.0208(17) 0.024(2) -0.0004(14) 0.0101(15) 0.0014(13)
C22 0.0172(17) 0.0168(16) 0.0149(18) 0.0004(13) 0.0060(14) 0.0013(13)
C15 0.0206(19) 0.0128(16) 0.0190(19) -0.0002(13) 0.0080(15) 0.0023(13)
C18 0.0123(17) 0.0217(18) 0.0186(19) -0.0025(14) 0.0064(14) -0.0028(13)
C8 0.0132(17) 0.0197(17) 0.0159(18) -0.0019(13) 0.0093(14) 0.0012(13)
C16 0.027(2) 0.0209(18) 0.021(2) -0.0040(15) 0.0098(16) 0.0050(15)
C5 0.0131(17) 0.0166(16) 0.0146(17) -0.0033(13) 0.0081(14) -0.0046(13)
C19 0.0207(19) 0.0222(18) 0.024(2) 0.0038(15) 0.0126(16) -0.0009(14)
C23 0.0191(18) 0.0144(16) 0.0210(19) -0.0011(14) 0.0086(15) -0.0035(13)
C17 0.0193(19) 0.0153(16) 0.0213(19) 0.0002(14) 0.0090(15) -0.0020(13)
C24 0.028(2) 0.0225(18) 0.029(2) -0.0032(16) 0.0171(18) -0.0073(15)
C21 0.032(2) 0.0196(17) 0.031(2) -0.0066(16) 0.0212(19) 0.0001(15)

loop_
_atom_type_symbol
_atom_type_description
_atom_type_scat_dispersion_real
_atom_type_scat_dispersion_imag
_atom_type_scat_source
C C 0.0033 0.0016 'International Tables Vol C Tables 4.2.6.8 and 6.1.1.4'
H H 0.0000 0.0000 'International Tables Vol C Tables 4.2.6.8 and 6.1.1.4'
N N 0.0061 0.0033 'International Tables Vol C Tables 4.2.6.8 and 6.1.1.4'
O O 0.0106 0.0060 'International Tables Vol C Tables 4.2.6.8 and 6.1.1.4'
Pt Pt -1.7033 8.3905 'International Tables Vol C Tables 4.2.6.8 and 6.1.1.4'

loop_
_geom_angle_atom_site_label_1
_geom_angle_atom_site_label_2
_geom_angle_atom_site_label_3
_geom_angle
_geom_angle_site_symmetry_1
_geom_angle_site_symmetry_3
_geom_angle_publ_flag
N1 Pt1 O3 88.66(10) . . ?
N1 Pt1 N3 175.64(10) . . ?
N3 Pt1 O3 88.77(10) . . ?
N2 Pt1 O3 173.79(11) . . ?
N2 Pt1 N1 91.57(11) . . ?
N2 Pt1 N3 91.37(11) . . ?
Pt1 O3 H3A 105(4) . . ?
Pt1 O3 H3B 106(3) . . ?
H3A O3 H3B 116(5) . . ?
C4 N1 Pt1 125.8(2) . . ?
C4 N1 C1 105.9(3) . . ?
C1 N1 Pt1 128.1(2) . . ?
C14 N3 Pt1 128.0(2) . . ?
C11 N3 Pt1 125.9(2) . . ?
C11 N3 C14 106.0(3) . . ?
C9 N2 Pt1 126.7(2) . . ?
C9 N2 C6 106.6(3) . . ?
C6 N2 Pt1 126.7(2) . . ?
O2 C14 N3 125.5(3) . . ?
O2 C14 C13 124.6(3) . . ?
N3 C14 C13 109.9(3) . . ?
C4 C3 C17 124.0(3) . . ?
C2 C3 C4 107.1(3) . . ?
C2 C3 C17 128.8(3) . . ?
N1 C4 C3 110.1(3) . . ?
C5 C4 N1 124.9(3) . . ?
C5 C4 C3 125.0(3) . . ?
C9 C10 H10 116.9 . . ?
C11 C10 H10 116.9 . . ?
C11 C10 C9 126.3(3) . . ?
C6 C7 C18 125.6(3) . . ?
C8 C7 C6 106.8(3) . . ?
C8 C7 C18 127.6(3) . . ?
C3 C2 C1 106.8(3) . . ?
C3 C2 C15 131.7(3) . . ?
C1 C2 C15 121.4(3) . . ?
C14 C13 C23 121.9(3) . . ?
C12 C13 C14 106.8(3) . . ?
C12 C13 C23 131.3(3) . . ?
N2 C9 C10 124.8(3) . . ?
N2 C9 C8 110.1(3) . . ?
C10 C9 C8 125.1(3) . . ?
N2 C6 C7 109.5(3) . . ?
N2 C6 C5 124.7(3) . . ?
C5 C6 C7 125.8(3) . . ?
O1 C1 N1 125.5(3) . . ?
O1 C1 C2 124.6(3) . . ?
N1 C1 C2 109.9(3) . . ?
N3 C11 C12 110.0(3) . . ?
C10 C11 N3 124.7(3) . . ?
C10 C11 C12 125.2(3) . . ?
C13 C12 C11 107.2(3) . . ?
C13 C12 C22 129.7(3) . . ?
C11 C12 C22 123.1(3) . . ?
H20A C20 H20B 107.9 . . ?
C8 C20 H20A 109.2 . . ?
C8 C20 H20B 109.1 . . ?
C8 C20 C21 112.3(3) . . ?
C21 C20 H20A 109.2 . . ?
C21 C20 H20B 109.2 . . ?
C12 C22 H22A 109.5 . . ?
C12 C22 H22B 109.5 . . ?
C12 C22 H22C 109.5 . . ?
H22A C22 H22B 109.5 . . ?
H22A C22 H22C 109.5 . . ?
H22B C22 H22C 109.5 . . ?
C2 C15 H15A 109.4 . . ?
C2 C15 H15B 109.4 . . ?
C2 C15 C16 111.3(3) . . ?
H15A C15 H15B 108.0 . . ?
C16 C15 H15A 109.4 . . ?
C16 C15 H15B 109.4 . . ?
C7 C18 H18A 109.2 . . ?
C7 C18 H18B 109.2 . . ?
C7 C18 C19 112.1(3) . . ?
H18A C18 H18B 107.9 . . ?
C19 C18 H18A 109.2 . . ?
C19 C18 H18B 109.2 . . ?
C7 C8 C9 107.0(3) . . ?
C7 C8 C20 128.1(3) . . ?
C9 C8 C20 124.8(3) . . ?
C15 C16 H16A 109.5 . . ?
C15 C16 H16B 109.5 . . ?
C15 C16 H16C 109.5 . . ?
H16A C16 H16B 109.5 . . ?
H16A C16 H16C 109.5 . . ?
H16B C16 H16C 109.5 . . ?
C4 C5 C6 126.2(3) . . ?
C4 C5 H5 116.9 . . ?
C6 C5 H5 116.9 . . ?
C18 C19 H19A 109.5 . . ?
C18 C19 H19B 109.5 . . ?
C18 C19 H19C 109.5 . . ?
H19A C19 H19B 109.5 . . ?
H19A C19 H19C 109.5 . . ?
H19B C19 H19C 109.5 . . ?
C13 C23 H23A 108.8 . . ?
C13 C23 H23B 108.8 . . ?
C13 C23 C24 113.6(3) . . ?
H23A C23 H23B 107.7 . . ?
C24 C23 H23A 108.8 . . ?
C24 C23 H23B 108.8 . . ?
C3 C17 H17A 109.5 . . ?
C3 C17 H17B 109.5 . . ?
C3 C17 H17C 109.5 . . ?
H17A C17 H17B 109.5 . . ?
H17A C17 H17C 109.5 . . ?
H17B C17 H17C 109.5 . . ?
C23 C24 H24A 109.5 . . ?
C23 C24 H24B 109.5 . . ?
C23 C24 H24C 109.5 . . ?
H24A C24 H24B 109.5 . . ?
H24A C24 H24C 109.5 . . ?
H24B C24 H24C 109.5 . . ?
C20 C21 H21A 109.5 . . ?
C20 C21 H21B 109.5 . . ?
C20 C21 H21C 109.5 . . ?
H21A C21 H21B 109.5 . . ?
H21A C21 H21C 109.5 . . ?
H21B C21 H21C 109.5 . . ?

loop_
_geom_bond_atom_site_label_1
_geom_bond_atom_site_label_2
_geom_bond_distance
_geom_bond_site_symmetry_2
_geom_bond_publ_flag
Pt1 O3 2.037(2) . ?
Pt1 N1 1.997(3) . ?
Pt1 N3 2.004(3) . ?
Pt1 N2 1.971(3) . ?
O3 H3A 0.86(5) . ?
O3 H3B 0.91(5) . ?
O1 C1 1.243(4) . ?
N1 C4 1.381(4) . ?
N1 C1 1.384(4) . ?
O2 C14 1.247(4) . ?
N3 C14 1.382(4) . ?
N3 C11 1.378(4) . ?
N2 C9 1.368(4) . ?
N2 C6 1.373(4) . ?
C14 C13 1.472(4) . ?
C3 C4 1.467(4) . ?
C3 C2 1.347(5) . ?
C3 C17 1.494(4) . ?
C4 C5 1.373(5) . ?
C10 H10 0.9500 . ?
C10 C9 1.400(5) . ?
C10 C11 1.367(4) . ?
C7 C6 1.448(5) . ?
C7 C18 1.501(5) . ?
C7 C8 1.357(4) . ?
C2 C1 1.473(5) . ?
C2 C15 1.490(5) . ?
C13 C12 1.346(5) . ?
C13 C23 1.492(4) . ?
C9 C8 1.437(5) . ?
C6 C5 1.391(5) . ?
C11 C12 1.466(4) . ?
C12 C22 1.492(4) . ?
C20 H20A 0.9900 . ?
C20 H20B 0.9900 . ?
C20 C8 1.490(4) . ?
C20 C21 1.534(5) . ?
C22 H22A 0.9800 . ?
C22 H22B 0.9800 . ?
C22 H22C 0.9800 . ?
C15 H15A 0.9900 . ?
C15 H15B 0.9900 . ?
C15 C16 1.524(5) . ?
C18 H18A 0.9900 . ?
C18 H18B 0.9900 . ?
C18 C19 1.535(5) . ?
C16 H16A 0.9800 . ?
C16 H16B 0.9800 . ?
C16 H16C 0.9800 . ?
C5 H5 0.9500 . ?
C19 H19A 0.9800 . ?
C19 H19B 0.9800 . ?
C19 H19C 0.9800 . ?
C23 H23A 0.9900 . ?
C23 H23B 0.9900 . ?
C23 C24 1.526(5) . ?
C17 H17A 0.9800 . ?
C17 H17B 0.9800 . ?
C17 H17C 0.9800 . ?
C24 H24A 0.9800 . ?
C24 H24B 0.9800 . ?
C24 H24C 0.9800 . ?
C21 H21A 0.9800 . ?
C21 H21B 0.9800 . ?
C21 H21C 0.9800 . ?

loop_
_geom_torsion_atom_site_label_1
_geom_torsion_atom_site_label_2
_geom_torsion_atom_site_label_3
_geom_torsion_atom_site_label_4
_geom_torsion
_geom_torsion_site_symmetry_1
_geom_torsion_site_symmetry_2
_geom_torsion_site_symmetry_3
_geom_torsion_site_symmetry_4
_geom_torsion_publ_flag
Pt1 N1 C4 C3 -178.9(2) . . . . ?
Pt1 N1 C4 C5 1.2(5) . . . . ?
Pt1 N1 C1 O1 -2.4(5) . . . . ?
Pt1 N1 C1 C2 177.9(2) . . . . ?
Pt1 N3 C14 O2 -4.3(5) . . . . ?
Pt1 N3 C14 C13 175.1(2) . . . . ?
Pt1 N3 C11 C10 6.8(5) . . . . ?
Pt1 N3 C11 C12 -175.1(2) . . . . ?
Pt1 N2 C9 C10 -1.5(5) . . . . ?
Pt1 N2 C9 C8 176.6(2) . . . . ?
Pt1 N2 C6 C7 -175.8(2) . . . . ?
Pt1 N2 C6 C5 3.6(5) . . . . ?
N1 C4 C5 C6 -2.2(6) . . . . ?
O2 C14 C13 C12 -179.3(3) . . . . ?
O2 C14 C13 C23 2.4(5) . . . . ?
N3 C14 C13 C12 1.3(4) . . . . ?
N3 C14 C13 C23 -177.0(3) . . . . ?
N3 C11 C12 C13 -1.5(4) . . . . ?
N3 C11 C12 C22 176.9(3) . . . . ?
N2 C9 C8 C7 -0.8(4) . . . . ?
N2 C9 C8 C20 -179.0(3) . . . . ?
N2 C6 C5 C4 -0.4(6) . . . . ?
C14 N3 C11 C10 -175.9(3) . . . . ?
C14 N3 C11 C12 2.3(4) . . . . ?
C14 C13 C12 C11 0.1(4) . . . . ?
C14 C13 C12 C22 -178.1(3) . . . . ?
C14 C13 C23 C24 -73.1(4) . . . . ?
C3 C4 C5 C6 178.0(3) . . . . ?
C3 C2 C1 O1 179.4(3) . . . . ?
C3 C2 C1 N1 -0.8(4) . . . . ?
C3 C2 C15 C16 -89.3(5) . . . . ?
C4 N1 C1 O1 -177.4(3) . . . . ?
C4 N1 C1 C2 2.8(4) . . . . ?
C4 C3 C2 C1 -1.5(4) . . . . ?
C4 C3 C2 C15 176.1(3) . . . . ?
C10 C9 C8 C7 177.2(3) . . . . ?
C10 C9 C8 C20 -0.9(6) . . . . ?
C10 C11 C12 C13 176.6(3) . . . . ?
C10 C11 C12 C22 -5.0(5) . . . . ?
C7 C6 C5 C4 178.9(3) . . . . ?
C2 C3 C4 N1 3.3(4) . . . . ?
C2 C3 C4 C5 -176.9(3) . . . . ?
C9 N2 C6 C7 0.8(4) . . . . ?
C9 N2 C6 C5 -179.9(3) . . . . ?
C9 C10 C11 N3 -2.5(6) . . . . ?
C9 C10 C11 C12 179.7(3) . . . . ?
C6 N2 C9 C10 -178.1(3) . . . . ?
C6 N2 C9 C8 0.0(4) . . . . ?
C6 C7 C18 C19 -98.6(4) . . . . ?
C6 C7 C8 C9 1.2(4) . . . . ?
C6 C7 C8 C20 179.3(3) . . . . ?
C1 N1 C4 C3 -3.7(4) . . . . ?
C1 N1 C4 C5 176.5(3) . . . . ?
C1 C2 C15 C16 87.9(4) . . . . ?
C11 N3 C14 O2 178.4(3) . . . . ?
C11 N3 C14 C13 -2.2(4) . . . . ?
C11 C10 C9 N2 -0.4(6) . . . . ?
C11 C10 C9 C8 -178.2(3) . . . . ?
C12 C13 C23 C24 109.1(4) . . . . ?
C15 C2 C1 O1 1.6(5) . . . . ?
C15 C2 C1 N1 -178.7(3) . . . . ?
C18 C7 C6 N2 176.6(3) . . . . ?
C18 C7 C6 C5 -2.7(5) . . . . ?
C18 C7 C8 C9 -176.6(3) . . . . ?
C18 C7 C8 C20 1.4(6) . . . . ?
C8 C7 C6 N2 -1.3(4) . . . . ?
C8 C7 C6 C5 179.4(3) . . . . ?
C8 C7 C18 C19 78.8(4) . . . . ?
C23 C13 C12 C11 178.2(3) . . . . ?
C23 C13 C12 C22 0.0(6) . . . . ?
C17 C3 C4 N1 -177.7(3) . . . . ?
C17 C3 C4 C5 2.2(6) . . . . ?
C17 C3 C2 C1 179.6(3) . . . . ?
C17 C3 C2 C15 -2.8(7) . . . . ?
C21 C20 C8 C7 -98.2(4) . . . . ?
C21 C20 C8 C9 79.5(4) . . . . ?
